data_4340135
loop_
_publ_author_name
'Poulten, Rebecca C.'
'L\'opez, Isidoro'
'Llobet, Antoni'
'Mahon, Mary F.'
'Whittlesey, Michael K.'

_publ_section_title
;
 Stereoelectronic effects in C-h bond oxidation reactions of ni(i)
 N-heterocyclic carbene complexes.
;
_journal_issue 14
_journal_name_full 'Inorganic chemistry'
_journal_page_first 7160
_journal_page_last 7169
_journal_paper_doi 10.1021/ic500213h
_journal_volume 53
_journal_year 2014
_chemical_formula_sum 'C46 H60 Br2 N4 Ni2 O2'
_chemical_formula_weight 978.22
_chemical_name_systematic
; 
 ? 
;
_space_group_IT_number 2
_symmetry_cell_setting triclinic
_symmetry_space_group_name_Hall '-P 1'
_symmetry_space_group_name_H-M 'P -1'
_atom_sites_solution_hydrogens geom
_atom_sites_solution_primary direct
_atom_sites_solution_secondary difmap
_audit_creation_method SHELXL-97
_cell_angle_alpha 101.027(1)
_cell_angle_beta 110.711(1)
_cell_angle_gamma 104.940(1)
_cell_formula_units_Z 2
_cell_length_a 12.6730(2)
_cell_length_b 12.8470(3)
_cell_length_c 16.0810(3)
_cell_measurement_reflns_used 39238
_cell_measurement_temperature 150(2)
_cell_measurement_theta_max 27.485
_cell_measurement_theta_min 2.910
_cell_volume 2247.65(8)
_computing_cell_refinement 'HKL Scalepack (Otwinowski & Minor 1997)'
_computing_data_collection 'Collect (Bruker AXS BV 1997-2004)'
_computing_data_reduction 'Denzo & Scalepack (Otwinowski, Minor 1997)'
_computing_molecular_graphics 'ORTEX (P.McArdle 1995)'
_computing_publication_material 'SHELXL-97/2 (Sheldrick 1997)'
_computing_structure_refinement 'SHELXL-97/2 (Sheldrick 1997)'
_computing_structure_solution 'SHELXS-97 (Sheldrick 1990)'
_diffrn_ambient_temperature 150(2)
_diffrn_measured_fraction_theta_full 0.993
_diffrn_measured_fraction_theta_max 0.993
_diffrn_measurement_device_type '95mm CCD camera on \k-goniostat'
_diffrn_measurement_method CCD
_diffrn_radiation_monochromator 'horizonally mounted graphite crystal'
_diffrn_radiation_source 'fine-focus sealed tube'
_diffrn_radiation_type MoK\a
_diffrn_radiation_wavelength 0.71073
_diffrn_reflns_av_R_equivalents 0.0605
_diffrn_reflns_av_sigmaI/netI 0.0582
_diffrn_reflns_limit_h_max 16
_diffrn_reflns_limit_h_min -16
_diffrn_reflns_limit_k_max 16
_diffrn_reflns_limit_k_min -16
_diffrn_reflns_limit_l_max 20
_diffrn_reflns_limit_l_min -19
_diffrn_reflns_number 44832
_diffrn_reflns_theta_full 27.42
_diffrn_reflns_theta_max 27.42
_diffrn_reflns_theta_min 3.57
_exptl_absorpt_coefficient_mu 2.656
_exptl_absorpt_correction_T_max 0.883
_exptl_absorpt_correction_T_min 0.800
_exptl_absorpt_correction_type multi-scan
_exptl_absorpt_process_details
;
multi-scan from symmetry-related measurements 
 Sortav (Blessing 1995)
;
_exptl_crystal_colour purple
_exptl_crystal_density_diffrn 1.445
_exptl_crystal_density_method 'not measured'
_exptl_crystal_description block
_exptl_crystal_F_000 1012
_exptl_crystal_size_max 0.20
_exptl_crystal_size_mid 0.10
_exptl_crystal_size_min 0.05
_refine_diff_density_max 1.821
_refine_diff_density_min -0.924
_refine_diff_density_rms 0.111
_refine_ls_extinction_method none
_refine_ls_goodness_of_fit_ref 1.070
_refine_ls_hydrogen_treatment mixed
_refine_ls_matrix_type full
_refine_ls_number_parameters 520
_refine_ls_number_reflns 10169
_refine_ls_number_restraints 1
_refine_ls_restrained_S_all 1.070
_refine_ls_R_factor_all 0.0809
_refine_ls_R_factor_gt 0.0508
_refine_ls_shift/su_max 0.001
_refine_ls_shift/su_mean 0.000
_refine_ls_structure_factor_coef Fsqd
_refine_ls_weighting_details 'calc w=1/[\s^2^(Fo^2^)+(0.0511P)^2^+6.4815P] where P=(Fo^2^+2Fc^2^)/3'
_refine_ls_weighting_scheme calc
_refine_ls_wR_factor_gt 0.1226
_refine_ls_wR_factor_ref 0.1369
_reflns_number_gt 7434
_reflns_number_total 10169
_reflns_threshold_expression >2sigma(I)
_cod_data_source_file ic500213h_si_001.cif
_cod_data_source_block k13mkw10
_cod_depositor_comments
;
The following automatic conversions were performed:

'_symmetry_cell_setting' value 'Triclinic' changed to 'triclinic'
according to
/usr/data/users/saulius/crontab/automatic-downloads/rss-feeds/ACS/lib/dictionaries/cif_core.dic
dictionary named 'cif_core.dic' version 2.4.2 from 2011-04-26.

Automatic conversion script
Id: cif_fix_values 2281 2013-09-26 08:29:07Z andrius 

 Adding full bibliography for 4340134--4340138.cif.
;
_cod_original_sg_symbol_H-M P-1
_cod_database_code 4340135

loop_
_symmetry_equiv_pos_as_xyz
'x, y, z'
'-x, -y, -z'

loop_
_atom_site_label
_atom_site_type_symbol
_atom_site_fract_x
_atom_site_fract_y
_atom_site_fract_z
_atom_site_U_iso_or_equiv
_atom_site_adp_type
_atom_site_occupancy
_atom_site_symmetry_multiplicity
_atom_site_calc_flag
_atom_site_refinement_flags
Br1 Br 0.52626(4) 0.71988(4) 0.69449(3) 0.02670(12) Uani 1 1 d .
Br2 Br 0.72696(4) 0.33414(4) 0.88078(3) 0.03298(13) Uani 1 1 d .
Ni1 Ni 0.51153(5) 0.57022(5) 0.76522(4) 0.02508(14) Uani 1 1 d .
Ni2 Ni 0.62873(5) 0.40501(5) 0.76552(4) 0.02494(14) Uani 1 1 d .
O1 O 0.5553(3) 0.4744(3) 0.8363(2) 0.0277(7) Uani 1 1 d .
O2 O 0.5517(3) 0.4765(3) 0.6842(2) 0.0306(7) Uani 1 1 d D
N1 N 0.3311(3) 0.6078(3) 0.8157(3) 0.0281(8) Uani 1 1 d .
N2 N 0.5284(3) 0.7158(3) 0.9263(2) 0.0270(8) Uani 1 1 d .
N3 N 0.7695(3) 0.3773(3) 0.6646(3) 0.0304(9) Uani 1 1 d .
N4 N 0.6063(3) 0.2171(3) 0.6283(3) 0.0286(8) Uani 1 1 d .
C1 C 0.4507(4) 0.6386(4) 0.8427(3) 0.0250(9) Uani 1 1 d .
C2 C 0.2655(4) 0.6633(4) 0.8600(4) 0.0351(11) Uani 1 1 d .
H2A H 0.2605 0.6326 0.9110 0.042 Uiso 1 1 calc R
H2B H 0.1821 0.6440 0.8127 0.042 Uiso 1 1 calc R
C3 C 0.3258(5) 0.7912(4) 0.8994(4) 0.0390(12) Uani 1 1 d .
H3A H 0.2648 0.8252 0.9019 0.047 Uiso 1 1 calc R
H3B H 0.3582 0.8192 0.8569 0.047 Uiso 1 1 calc R
C4 C 0.4284(5) 0.8298(4) 0.9974(3) 0.0345(11) Uani 1 1 d .
H4A H 0.4838 0.9070 1.0102 0.041 Uiso 1 1 calc R
H4B H 0.3947 0.8330 1.0444 0.041 Uiso 1 1 calc R
C5 C 0.4979(4) 0.7503(4) 1.0066(3) 0.0307(10) Uani 1 1 d .
H5A H 0.5737 0.7871 1.0645 0.037 Uiso 1 1 calc R
H5B H 0.4499 0.6811 1.0136 0.037 Uiso 1 1 calc R
C6 C 0.2525(4) 0.5123(4) 0.7305(3) 0.0290(10) Uani 1 1 d .
C7 C 0.2307(4) 0.4023(4) 0.7351(3) 0.0308(10) Uani 1 1 d .
C8 C 0.1538(4) 0.3132(4) 0.6533(3) 0.0353(11) Uani 1 1 d .
H8 H 0.1379 0.2377 0.6558 0.042 Uiso 1 1 calc R
C9 C 0.0997(4) 0.3302(5) 0.5687(3) 0.0373(12) Uani 1 1 d .
C10 C 0.1190(4) 0.4404(5) 0.5669(3) 0.0380(12) Uani 1 1 d .
H10 H 0.0810 0.4532 0.5092 0.046 Uiso 1 1 calc R
C11 C 0.1932(4) 0.5344(4) 0.6476(3) 0.0341(11) Uani 1 1 d .
C12 C 0.2876(5) 0.3769(4) 0.8240(4) 0.0379(11) Uani 1 1 d .
H12A H 0.3696 0.3802 0.8346 0.057 Uiso 1 1 calc R
H12B H 0.2397 0.3008 0.8191 0.057 Uiso 1 1 calc R
H12C H 0.2907 0.4329 0.8764 0.057 Uiso 1 1 calc R
C13 C 0.0195(5) 0.2293(5) 0.4809(4) 0.0486(14) Uani 1 1 d .
H13A H 0.0467 0.1651 0.4864 0.073 Uiso 1 1 calc R
H13B H 0.0243 0.2496 0.4263 0.073 Uiso 1 1 calc R
H13C H -0.0641 0.2082 0.4734 0.073 Uiso 1 1 calc R
C14 C 0.2054(5) 0.6528(5) 0.6444(4) 0.0452(13) Uani 1 1 d .
H14A H 0.1586 0.6815 0.6741 0.068 Uiso 1 1 calc R
H14B H 0.1749 0.6522 0.5791 0.068 Uiso 1 1 calc R
H14C H 0.2905 0.7019 0.6779 0.068 Uiso 1 1 calc R
C15 C 0.6564(4) 0.7373(4) 0.9528(3) 0.0272(9) Uani 1 1 d .
C16 C 0.7336(4) 0.8471(4) 0.9720(3) 0.0312(10) Uani 1 1 d .
C17 C 0.8565(4) 0.8665(4) 1.0052(3) 0.0364(11) Uani 1 1 d .
H17 H 0.9106 0.9406 1.0188 0.044 Uiso 1 1 calc R
C18 C 0.9029(4) 0.7812(4) 1.0192(3) 0.0351(11) Uani 1 1 d .
C19 C 0.8237(4) 0.6724(4) 0.9951(3) 0.0331(10) Uani 1 1 d .
H19 H 0.8539 0.6125 1.0011 0.040 Uiso 1 1 calc R
C20 C 0.6991(4) 0.6491(4) 0.9620(3) 0.0282(10) Uani 1 1 d .
C21 C 0.6871(5) 0.9421(4) 0.9577(4) 0.0412(12) Uani 1 1 d .
H21A H 0.6716 0.9724 1.0113 0.062 Uiso 1 1 calc R
H21B H 0.6120 0.9132 0.9004 0.062 Uiso 1 1 calc R
H21C H 0.7473 1.0025 0.9523 0.062 Uiso 1 1 calc R
C22 C 1.0388(5) 0.8085(5) 1.0633(4) 0.0516(15) Uani 1 1 d .
H22A H 1.0770 0.8615 1.0371 0.077 Uiso 1 1 calc R
H22B H 1.0559 0.7385 1.0500 0.077 Uiso 1 1 calc R
H22C H 1.0710 0.8429 1.1311 0.077 Uiso 1 1 calc R
C23 C 0.6135(4) 0.5300(4) 0.9357(3) 0.0306(10) Uani 1 1 d .
H23A H 0.6586 0.4853 0.9666 0.037 Uiso 1 1 calc R
H23B H 0.5513 0.5322 0.9590 0.037 Uiso 1 1 calc R
C24 C 0.6738(4) 0.3260(4) 0.6795(3) 0.0259(9) Uani 1 1 d .
C25 C 0.8368(5) 0.3270(5) 0.6198(4) 0.0435(13) Uani 1 1 d .
H25A H 0.9231 0.3762 0.6515 0.052 Uiso 1 1 calc R
H25B H 0.8062 0.3256 0.5536 0.052 Uiso 1 1 calc R
C26 C 0.8265(5) 0.2070(5) 0.6231(4) 0.0452(13) Uani 1 1 d .
H26A H 0.8334 0.2031 0.6856 0.054 Uiso 1 1 calc R
H26B H 0.8943 0.1898 0.6143 0.054 Uiso 1 1 calc R
C27 C 0.7076(5) 0.1174(5) 0.5483(4) 0.0480(14) Uani 1 1 d .
H27A H 0.7135 0.0980 0.4879 0.058 Uiso 1 1 calc R
H27B H 0.6910 0.0476 0.5666 0.058 Uiso 1 1 calc R
C28 C 0.6048(5) 0.1627(4) 0.5373(3) 0.0377(11) Uani 1 1 d .
H28A H 0.6104 0.2187 0.5031 0.045 Uiso 1 1 calc R
H28B H 0.5269 0.0993 0.4992 0.045 Uiso 1 1 calc R
C29 C 0.8198(4) 0.5002(4) 0.6967(3) 0.0294(10) Uani 1 1 d .
C30 C 0.7721(4) 0.5590(4) 0.6373(3) 0.0352(11) Uani 1 1 d .
C31 C 0.8192(5) 0.6758(5) 0.6691(4) 0.0460(13) Uani 1 1 d .
H31 H 0.7857 0.7166 0.6299 0.055 Uiso 1 1 calc R
C32 C 0.9137(5) 0.7359(5) 0.7564(4) 0.0494(15) Uani 1 1 d .
C33 C 0.9633(5) 0.6750(5) 0.8115(4) 0.0465(14) Uani 1 1 d .
H33 H 1.0299 0.7152 0.8706 0.056 Uiso 1 1 calc R
C34 C 0.9191(4) 0.5563(4) 0.7834(3) 0.0369(11) Uani 1 1 d .
C35 C 0.6713(5) 0.4976(5) 0.5398(4) 0.0470(14) Uani 1 1 d .
H35A H 0.6371 0.5514 0.5153 0.071 Uiso 1 1 calc R
H35B H 0.6083 0.4373 0.5427 0.071 Uiso 1 1 calc R
H35C H 0.7035 0.4644 0.4986 0.071 Uiso 1 1 calc R
C36 C 0.9596(8) 0.8646(6) 0.7906(6) 0.082(2) Uani 1 1 d .
H36A H 0.9566 0.8935 0.7380 0.123 Uiso 1 1 calc R
H36B H 1.0430 0.8933 0.8385 0.123 Uiso 1 1 calc R
H36C H 0.9088 0.8901 0.8175 0.123 Uiso 1 1 calc R
C37 C 0.9780(5) 0.4940(6) 0.8439(4) 0.0535(16) Uani 1 1 d .
H37A H 1.0228 0.4590 0.8160 0.080 Uiso 1 1 calc R
H37B H 0.9161 0.4348 0.8489 0.080 Uiso 1 1 calc R
H37C H 1.0336 0.5471 0.9063 0.080 Uiso 1 1 calc R
C38 C 0.5112(4) 0.1549(4) 0.6508(3) 0.0285(10) Uani 1 1 d .
C39 C 0.5321(4) 0.0831(4) 0.7050(3) 0.0341(11) Uani 1 1 d .
C40 C 0.4414(4) 0.0304(4) 0.7284(4) 0.0378(11) Uani 1 1 d .
H40 H 0.4552 -0.0178 0.7660 0.045 Uiso 1 1 calc R
C41 C 0.3305(5) 0.0457(4) 0.6984(3) 0.0364(11) Uani 1 1 d .
C42 C 0.3095(4) 0.1110(4) 0.6391(3) 0.0353(11) Uani 1 1 d .
H42 H 0.2326 0.1184 0.6152 0.042 Uiso 1 1 calc R
C43 C 0.3977(4) 0.1664(4) 0.6133(3) 0.0317(10) Uani 1 1 d .
C44 C 0.6482(5) 0.0597(5) 0.7379(4) 0.0446(13) Uani 1 1 d .
H44A H 0.6397 -0.0088 0.6930 0.067 Uiso 1 1 calc R
H44B H 0.6665 0.0485 0.7993 0.067 Uiso 1 1 calc R
H44C H 0.7140 0.1242 0.7427 0.067 Uiso 1 1 calc R
C45 C 0.2363(5) -0.0066(5) 0.7308(4) 0.0512(15) Uani 1 1 d .
H45A H 0.2260 -0.0867 0.7228 0.077 Uiso 1 1 calc R
H45B H 0.1593 -0.0006 0.6935 0.077 Uiso 1 1 calc R
H45C H 0.2627 0.0336 0.7970 0.077 Uiso 1 1 calc R
C46 C 0.3685(5) 0.2325(4) 0.5462(4) 0.0376(11) Uani 1 1 d .
H46A H 0.2830 0.2233 0.5237 0.056 Uiso 1 1 calc R
H46B H 0.3855 0.2044 0.4930 0.056 Uiso 1 1 calc R
H46C H 0.4181 0.3129 0.5781 0.056 Uiso 1 1 calc R
H2 H 0.615(4) 0.531(4) 0.677(4) 0.063(19) Uiso 1 1 d D

loop_
_atom_site_aniso_label
_atom_site_aniso_U_11
_atom_site_aniso_U_22
_atom_site_aniso_U_33
_atom_site_aniso_U_23
_atom_site_aniso_U_13
_atom_site_aniso_U_12
Br1 0.0361(2) 0.0277(2) 0.0234(2) 0.01250(17) 0.01449(18) 0.01642(19)
Br2 0.0366(3) 0.0387(3) 0.0310(2) 0.0150(2) 0.0155(2) 0.0203(2)
Ni1 0.0264(3) 0.0273(3) 0.0238(3) 0.0081(2) 0.0116(2) 0.0116(2)
Ni2 0.0264(3) 0.0264(3) 0.0250(3) 0.0082(2) 0.0129(2) 0.0109(2)
O1 0.0352(17) 0.0284(17) 0.0259(15) 0.0102(13) 0.0166(13) 0.0150(14)
O2 0.0376(18) 0.0342(18) 0.0287(16) 0.0120(14) 0.0186(14) 0.0186(15)
N1 0.0236(19) 0.032(2) 0.0284(19) 0.0060(16) 0.0125(16) 0.0104(16)
N2 0.0256(19) 0.030(2) 0.0262(19) 0.0067(16) 0.0117(15) 0.0119(16)
N3 0.029(2) 0.031(2) 0.034(2) 0.0071(17) 0.0174(17) 0.0095(17)
N4 0.030(2) 0.029(2) 0.0282(19) 0.0071(16) 0.0145(16) 0.0112(17)
C1 0.026(2) 0.025(2) 0.026(2) 0.0104(18) 0.0120(18) 0.0088(18)
C2 0.029(2) 0.043(3) 0.040(3) 0.009(2) 0.018(2) 0.020(2)
C3 0.043(3) 0.038(3) 0.048(3) 0.015(2) 0.025(2) 0.024(2)
C4 0.041(3) 0.029(3) 0.041(3) 0.010(2) 0.026(2) 0.013(2)
C5 0.031(2) 0.034(3) 0.028(2) 0.0058(19) 0.018(2) 0.008(2)
C6 0.022(2) 0.035(3) 0.027(2) 0.0056(19) 0.0101(18) 0.0080(19)
C7 0.025(2) 0.038(3) 0.031(2) 0.009(2) 0.0141(19) 0.011(2)
C8 0.030(2) 0.038(3) 0.036(3) 0.006(2) 0.014(2) 0.013(2)
C9 0.024(2) 0.049(3) 0.032(2) 0.003(2) 0.010(2) 0.012(2)
C10 0.028(2) 0.057(3) 0.030(2) 0.016(2) 0.011(2) 0.018(2)
C11 0.025(2) 0.043(3) 0.034(3) 0.013(2) 0.011(2) 0.014(2)
C12 0.037(3) 0.034(3) 0.039(3) 0.014(2) 0.015(2) 0.008(2)
C13 0.035(3) 0.059(4) 0.035(3) 0.002(3) 0.007(2) 0.013(3)
C14 0.038(3) 0.052(3) 0.047(3) 0.023(3) 0.014(2) 0.017(3)
C15 0.026(2) 0.031(2) 0.024(2) 0.0062(18) 0.0105(18) 0.0104(19)
C16 0.029(2) 0.029(3) 0.031(2) 0.005(2) 0.0108(19) 0.009(2)
C17 0.030(2) 0.033(3) 0.037(3) 0.005(2) 0.011(2) 0.004(2)
C18 0.025(2) 0.036(3) 0.034(3) 0.002(2) 0.009(2) 0.007(2)
C19 0.033(3) 0.040(3) 0.027(2) 0.010(2) 0.012(2) 0.017(2)
C20 0.029(2) 0.032(3) 0.028(2) 0.0099(19) 0.0151(19) 0.014(2)
C21 0.037(3) 0.030(3) 0.056(3) 0.013(2) 0.020(2) 0.010(2)
C22 0.029(3) 0.055(4) 0.061(4) 0.011(3) 0.012(3) 0.014(3)
C23 0.037(3) 0.032(3) 0.025(2) 0.0100(19) 0.014(2) 0.013(2)
C24 0.025(2) 0.027(2) 0.026(2) 0.0103(18) 0.0100(18) 0.0116(19)
C25 0.041(3) 0.041(3) 0.053(3) 0.005(3) 0.031(3) 0.013(2)
C26 0.043(3) 0.044(3) 0.059(3) 0.012(3) 0.031(3) 0.022(3)
C27 0.051(3) 0.035(3) 0.059(4) 0.002(3) 0.033(3) 0.014(3)
C28 0.041(3) 0.034(3) 0.034(3) 0.001(2) 0.018(2) 0.008(2)
C29 0.029(2) 0.029(2) 0.034(2) 0.008(2) 0.019(2) 0.009(2)
C30 0.033(3) 0.036(3) 0.039(3) 0.013(2) 0.021(2) 0.007(2)
C31 0.052(3) 0.041(3) 0.061(4) 0.026(3) 0.035(3) 0.018(3)
C32 0.053(3) 0.032(3) 0.063(4) 0.005(3) 0.037(3) 0.003(3)
C33 0.040(3) 0.044(3) 0.041(3) 0.000(3) 0.020(2) -0.002(3)
C34 0.031(3) 0.043(3) 0.034(3) 0.009(2) 0.019(2) 0.006(2)
C35 0.041(3) 0.064(4) 0.036(3) 0.022(3) 0.017(2) 0.014(3)
C36 0.097(6) 0.038(4) 0.100(6) -0.001(4) 0.057(5) 0.001(4)
C37 0.032(3) 0.069(4) 0.045(3) 0.023(3) 0.006(2) 0.005(3)
C38 0.026(2) 0.025(2) 0.029(2) 0.0047(19) 0.0101(19) 0.0055(19)
C39 0.033(3) 0.027(2) 0.033(2) 0.008(2) 0.007(2) 0.006(2)
C40 0.036(3) 0.035(3) 0.038(3) 0.015(2) 0.013(2) 0.008(2)
C41 0.038(3) 0.033(3) 0.035(3) 0.007(2) 0.018(2) 0.006(2)
C42 0.032(3) 0.033(3) 0.040(3) 0.006(2) 0.016(2) 0.012(2)
C43 0.035(3) 0.028(2) 0.030(2) 0.0065(19) 0.012(2) 0.011(2)
C44 0.040(3) 0.042(3) 0.050(3) 0.022(3) 0.013(2) 0.017(3)
C45 0.046(3) 0.050(4) 0.055(3) 0.014(3) 0.029(3) 0.003(3)
C46 0.037(3) 0.035(3) 0.041(3) 0.014(2) 0.014(2) 0.015(2)

loop_
_atom_type_symbol
_atom_type_description
_atom_type_scat_dispersion_real
_atom_type_scat_dispersion_imag
_atom_type_scat_source
C C 0.0033 0.0016 'International Tables Vol C Tables 4.2.6.8 and 6.1.1.4'
H H 0.0000 0.0000 'International Tables Vol C Tables 4.2.6.8 and 6.1.1.4'
Ni Ni 0.3393 1.1124 'International Tables Vol C Tables 4.2.6.8 and 6.1.1.4'
Br Br -0.2901 2.4595 'International Tables Vol C Tables 4.2.6.8 and 6.1.1.4'
O O 0.0106 0.0060 'International Tables Vol C Tables 4.2.6.8 and 6.1.1.4'
N N 0.0061 0.0033 'International Tables Vol C Tables 4.2.6.8 and 6.1.1.4'

loop_
_geom_angle_atom_site_label_1
_geom_angle_atom_site_label_2
_geom_angle_atom_site_label_3
_geom_angle
C1 Ni1 O1 94.63(16)
C1 Ni1 O2 169.65(17)
O1 Ni1 O2 80.13(13)
C1 Ni1 Br1 92.41(13)
O1 Ni1 Br1 161.25(10)
O2 Ni1 Br1 95.32(10)
C1 Ni1 Ni2 136.15(13)
O1 Ni1 Ni2 41.60(9)
O2 Ni1 Ni2 39.86(10)
Br1 Ni1 Ni2 128.20(3)
O2 Ni2 C24 94.73(16)
O2 Ni2 O1 79.40(13)
C24 Ni2 O1 170.23(16)
O2 Ni2 Br2 173.18(10)
C24 Ni2 Br2 91.52(13)
O1 Ni2 Br2 94.78(9)
O2 Ni2 Ni1 40.32(9)
C24 Ni2 Ni1 134.89(13)
O1 Ni2 Ni1 40.40(9)
Br2 Ni2 Ni1 133.20(3)
C23 O1 Ni1 113.8(3)
C23 O1 Ni2 124.4(3)
Ni1 O1 Ni2 98.00(13)
Ni2 O2 Ni1 99.83(14)
Ni2 O2 H2 107(4)
Ni1 O2 H2 103(4)
C1 N1 C6 117.8(4)
C1 N1 C2 127.8(4)
C6 N1 C2 114.3(3)
C1 N2 C15 116.9(4)
C1 N2 C5 125.1(4)
C15 N2 C5 114.4(3)
C24 N3 C29 118.3(4)
C24 N3 C25 129.8(4)
C29 N3 C25 111.8(4)
C24 N4 C38 119.6(4)
C24 N4 C28 122.8(4)
C38 N4 C28 116.3(4)
N1 C1 N2 120.7(4)
N1 C1 Ni1 120.1(3)
N2 C1 Ni1 119.2(3)
N1 C2 C3 112.9(4)
N1 C2 H2A 109.0
C3 C2 H2A 109.0
N1 C2 H2B 109.0
C3 C2 H2B 109.0
H2A C2 H2B 107.8
C2 C3 C4 112.5(4)
C2 C3 H3A 109.1
C4 C3 H3A 109.1
C2 C3 H3B 109.1
C4 C3 H3B 109.1
H3A C3 H3B 107.8
C5 C4 C3 111.3(4)
C5 C4 H4A 109.4
C3 C4 H4A 109.4
C5 C4 H4B 109.4
C3 C4 H4B 109.4
H4A C4 H4B 108.0
N2 C5 C4 114.9(4)
N2 C5 H5A 108.6
C4 C5 H5A 108.6
N2 C5 H5B 108.6
C4 C5 H5B 108.6
H5A C5 H5B 107.5
C7 C6 C11 121.6(4)
C7 C6 N1 119.4(4)
C11 C6 N1 118.8(4)
C8 C7 C6 118.1(5)
C8 C7 C12 119.3(5)
C6 C7 C12 122.6(4)
C9 C8 C7 122.5(5)
C9 C8 H8 118.7
C7 C8 H8 118.7
C8 C9 C10 118.1(5)
C8 C9 C13 120.2(5)
C10 C9 C13 121.7(5)
C9 C10 C11 122.2(5)
C9 C10 H10 118.9
C11 C10 H10 118.9
C6 C11 C10 117.2(5)
C6 C11 C14 122.1(5)
C10 C11 C14 120.7(5)
C7 C12 H12A 109.5
C7 C12 H12B 109.5
H12A C12 H12B 109.5
C7 C12 H12C 109.5
H12A C12 H12C 109.5
H12B C12 H12C 109.5
C9 C13 H13A 109.5
C9 C13 H13B 109.5
H13A C13 H13B 109.5
C9 C13 H13C 109.5
H13A C13 H13C 109.5
H13B C13 H13C 109.5
C11 C14 H14A 109.5
C11 C14 H14B 109.5
H14A C14 H14B 109.5
C11 C14 H14C 109.5
H14A C14 H14C 109.5
H14B C14 H14C 109.5
C20 C15 C16 121.7(4)
C20 C15 N2 119.0(4)
C16 C15 N2 119.2(4)
C17 C16 C15 117.5(4)
C17 C16 C21 120.6(4)
C15 C16 C21 122.0(4)
C18 C17 C16 122.3(5)
C18 C17 H17 118.8
C16 C17 H17 118.8
C19 C18 C17 118.7(4)
C19 C18 C22 120.8(5)
C17 C18 C22 120.4(5)
C18 C19 C20 120.9(5)
C18 C19 H19 119.6
C20 C19 H19 119.6
C15 C20 C19 118.8(4)
C15 C20 C23 120.8(4)
C19 C20 C23 120.4(4)
C16 C21 H21A 109.5
C16 C21 H21B 109.5
H21A C21 H21B 109.5
C16 C21 H21C 109.5
H21A C21 H21C 109.5
H21B C21 H21C 109.5
C18 C22 H22A 109.5
C18 C22 H22B 109.5
H22A C22 H22B 109.5
C18 C22 H22C 109.5
H22A C22 H22C 109.5
H22B C22 H22C 109.5
O1 C23 C20 112.6(4)
O1 C23 H23A 109.1
C20 C23 H23A 109.1
O1 C23 H23B 109.1
C20 C23 H23B 109.1
H23A C23 H23B 107.8
N4 C24 N3 118.3(4)
N4 C24 Ni2 119.8(3)
N3 C24 Ni2 121.8(3)
N3 C25 C26 113.6(4)
N3 C25 H25A 108.8
C26 C25 H25A 108.8
N3 C25 H25B 108.8
C26 C25 H25B 108.8
H25A C25 H25B 107.7
C25 C26 C27 112.7(5)
C25 C26 H26A 109.0
C27 C26 H26A 109.0
C25 C26 H26B 109.0
C27 C26 H26B 109.0
H26A C26 H26B 107.8
C28 C27 C26 109.8(4)
C28 C27 H27A 109.7
C26 C27 H27A 109.7
C28 C27 H27B 109.7
C26 C27 H27B 109.7
H27A C27 H27B 108.2
N4 C28 C27 113.1(4)
N4 C28 H28A 109.0
C27 C28 H28A 109.0
N4 C28 H28B 109.0
C27 C28 H28B 109.0
H28A C28 H28B 107.8
C30 C29 C34 121.8(5)
C30 C29 N3 118.8(4)
C34 C29 N3 119.3(4)
C31 C30 C29 118.3(5)
C31 C30 C35 119.9(5)
C29 C30 C35 121.7(5)
C30 C31 C32 122.2(6)
C30 C31 H31 118.9
C32 C31 H31 118.9
C33 C32 C31 118.0(5)
C33 C32 C36 121.3(6)
C31 C32 C36 120.6(6)
C32 C33 C34 122.5(5)
C32 C33 H33 118.8
C34 C33 H33 118.8
C29 C34 C33 117.0(5)
C29 C34 C37 122.3(5)
C33 C34 C37 120.7(5)
C30 C35 H35A 109.5
C30 C35 H35B 109.5
H35A C35 H35B 109.5
C30 C35 H35C 109.5
H35A C35 H35C 109.5
H35B C35 H35C 109.5
C32 C36 H36A 109.5
C32 C36 H36B 109.5
H36A C36 H36B 109.5
C32 C36 H36C 109.5
H36A C36 H36C 109.5
H36B C36 H36C 109.5
C34 C37 H37A 109.5
C34 C37 H37B 109.5
H37A C37 H37B 109.5
C34 C37 H37C 109.5
H37A C37 H37C 109.5
H37B C37 H37C 109.5
C39 C38 C43 121.5(4)
C39 C38 N4 120.4(4)
C43 C38 N4 118.1(4)
C40 C39 C38 118.3(5)
C40 C39 C44 119.0(5)
C38 C39 C44 122.7(5)
C39 C40 C41 122.1(5)
C39 C40 H40 118.9
C41 C40 H40 118.9
C42 C41 C40 118.1(5)
C42 C41 C45 121.1(5)
C40 C41 C45 120.8(5)
C41 C42 C43 122.3(5)
C41 C42 H42 118.9
C43 C42 H42 118.9
C42 C43 C38 117.4(4)
C42 C43 C46 120.0(4)
C38 C43 C46 122.6(4)
C39 C44 H44A 109.5
C39 C44 H44B 109.5
H44A C44 H44B 109.5
C39 C44 H44C 109.5
H44A C44 H44C 109.5
H44B C44 H44C 109.5
C41 C45 H45A 109.5
C41 C45 H45B 109.5
H45A C45 H45B 109.5
C41 C45 H45C 109.5
H45A C45 H45C 109.5
H45B C45 H45C 109.5
C43 C46 H46A 109.5
C43 C46 H46B 109.5
H46A C46 H46B 109.5
C43 C46 H46C 109.5
H46A C46 H46C 109.5
H46B C46 H46C 109.5

loop_
_geom_bond_atom_site_label_1
_geom_bond_atom_site_label_2
_geom_bond_distance
Br1 Ni1 2.4139(7)
Br2 Ni2 2.3264(7)
Ni1 C1 1.878(4)
Ni1 O1 1.889(3)
Ni1 O2 1.896(3)
Ni1 Ni2 2.8871(8)
Ni2 O2 1.878(3)
Ni2 C24 1.896(4)
Ni2 O1 1.936(3)
O1 C23 1.437(5)
O2 H2 0.979(5)
N1 C1 1.343(6)
N1 C6 1.463(6)
N1 C2 1.495(6)
N2 C1 1.346(6)
N2 C15 1.458(6)
N2 C5 1.495(5)
N3 C24 1.347(6)
N3 C29 1.450(6)
N3 C25 1.485(6)
N4 C24 1.346(6)
N4 C38 1.464(6)
N4 C28 1.488(6)
C2 C3 1.515(7)
C2 H2A 0.9900
C2 H2B 0.9900
C3 C4 1.530(7)
C3 H3A 0.9900
C3 H3B 0.9900
C4 C5 1.506(7)
C4 H4A 0.9900
C4 H4B 0.9900
C5 H5A 0.9900
C5 H5B 0.9900
C6 C7 1.390(7)
C6 C11 1.403(7)
C7 C8 1.390(7)
C7 C12 1.496(7)
C8 C9 1.379(7)
C8 H8 0.9500
C9 C10 1.381(8)
C9 C13 1.520(7)
C10 C11 1.406(7)
C10 H10 0.9500
C11 C14 1.502(7)
C12 H12A 0.9800
C12 H12B 0.9800
C12 H12C 0.9800
C13 H13A 0.9800
C13 H13B 0.9800
C13 H13C 0.9800
C14 H14A 0.9800
C14 H14B 0.9800
C14 H14C 0.9800
C15 C20 1.387(6)
C15 C16 1.396(7)
C16 C17 1.391(7)
C16 C21 1.507(7)
C17 C18 1.389(7)
C17 H17 0.9500
C18 C19 1.381(7)
C18 C22 1.524(7)
C19 C20 1.402(6)
C19 H19 0.9500
C20 C23 1.506(7)
C21 H21A 0.9800
C21 H21B 0.9800
C21 H21C 0.9800
C22 H22A 0.9800
C22 H22B 0.9800
C22 H22C 0.9800
C23 H23A 0.9900
C23 H23B 0.9900
C25 C26 1.526(8)
C25 H25A 0.9900
C25 H25B 0.9900
C26 C27 1.528(8)
C26 H26A 0.9900
C26 H26B 0.9900
C27 C28 1.527(8)
C27 H27A 0.9900
C27 H27B 0.9900
C28 H28A 0.9900
C28 H28B 0.9900
C29 C30 1.396(7)
C29 C34 1.398(7)
C30 C31 1.379(8)
C30 C35 1.517(7)
C31 C32 1.385(9)
C31 H31 0.9500
C32 C33 1.385(9)
C32 C36 1.518(8)
C33 C34 1.399(8)
C33 H33 0.9500
C34 C37 1.496(8)
C35 H35A 0.9800
C35 H35B 0.9800
C35 H35C 0.9800
C36 H36A 0.9800
C36 H36B 0.9800
C36 H36C 0.9800
C37 H37A 0.9800
C37 H37B 0.9800
C37 H37C 0.9800
C38 C39 1.396(7)
C38 C43 1.409(7)
C39 C40 1.387(7)
C39 C44 1.508(7)
C40 C41 1.395(7)
C40 H40 0.9500
C41 C42 1.388(7)
C41 C45 1.519(7)
C42 C43 1.400(7)
C42 H42 0.9500
C43 C46 1.501(7)
C44 H44A 0.9800
C44 H44B 0.9800
C44 H44C 0.9800
C45 H45A 0.9800
C45 H45B 0.9800
C45 H45C 0.9800
C46 H46A 0.9800
C46 H46B 0.9800
C46 H46C 0.9800

loop_
_geom_torsion_atom_site_label_1
_geom_torsion_atom_site_label_2
_geom_torsion_atom_site_label_3
_geom_torsion_atom_site_label_4
_geom_torsion
C1 Ni1 Ni2 O2 165.7(2)
O1 Ni1 Ni2 O2 161.1(2)
Br1 Ni1 Ni2 O2 -40.68(16)
C1 Ni1 Ni2 C24 171.9(3)
O1 Ni1 Ni2 C24 167.4(2)
O2 Ni1 Ni2 C24 6.3(2)
Br1 Ni1 Ni2 C24 -34.4(2)
C1 Ni1 Ni2 O1 4.6(2)
O2 Ni1 Ni2 O1 -161.1(2)
Br1 Ni1 Ni2 O1 158.22(15)
C1 Ni1 Ni2 Br2 -17.4(2)
O1 Ni1 Ni2 Br2 -21.98(15)
O2 Ni1 Ni2 Br2 176.93(16)
Br1 Ni1 Ni2 Br2 136.25(4)
C1 Ni1 O1 C23 -43.6(3)
O2 Ni1 O1 C23 145.4(3)
Br1 Ni1 O1 C23 68.1(4)
Ni2 Ni1 O1 C23 133.3(3)
C1 Ni1 O1 Ni2 -176.83(16)
O2 Ni1 O1 Ni2 12.16(14)
Br1 Ni1 O1 Ni2 -65.1(3)
O2 Ni2 O1 C23 -138.5(3)
C24 Ni2 O1 C23 167.9(9)
Br2 Ni2 O1 C23 37.9(3)
Ni1 Ni2 O1 C23 -126.2(4)
O2 Ni2 O1 Ni1 -12.31(14)
C24 Ni2 O1 Ni1 -66.0(10)
Br2 Ni2 O1 Ni1 164.11(10)
C24 Ni2 O2 Ni1 -175.55(17)
O1 Ni2 O2 Ni1 12.33(14)
Br2 Ni2 O2 Ni1 -19.2(10)
C1 Ni1 O2 Ni2 -72.8(9)
O1 Ni1 O2 Ni2 -12.61(14)
Br1 Ni1 O2 Ni2 149.04(11)
C6 N1 C1 N2 -171.4(4)
C2 N1 C1 N2 11.9(7)
C6 N1 C1 Ni1 6.5(5)
C2 N1 C1 Ni1 -170.2(4)
C15 N2 C1 N1 175.2(4)
C5 N2 C1 N1 18.0(7)
C15 N2 C1 Ni1 -2.7(5)
C5 N2 C1 Ni1 -159.9(3)
O1 Ni1 C1 N1 -102.9(4)
O2 Ni1 C1 N1 -43.9(11)
Br1 Ni1 C1 N1 94.5(3)
Ni2 Ni1 C1 N1 -105.9(3)
O1 Ni1 C1 N2 75.0(4)
O2 Ni1 C1 N2 134.1(8)
Br1 Ni1 C1 N2 -87.6(3)
Ni2 Ni1 C1 N2 72.0(4)
C1 N1 C2 C3 35.3(7)
C6 N1 C2 C3 -141.4(4)
N1 C2 C3 C4 -83.3(5)
C2 C3 C4 C5 37.5(5)
C1 N2 C5 C4 -76.9(6)
C15 N2 C5 C4 125.4(4)
C3 C4 C5 N2 45.0(5)
C1 N1 C6 C7 83.0(5)
C2 N1 C6 C7 -99.8(5)
C1 N1 C6 C11 -102.2(5)
C2 N1 C6 C11 75.0(5)
C11 C6 C7 C8 4.2(7)
N1 C6 C7 C8 178.8(4)
C11 C6 C7 C12 -176.5(4)
N1 C6 C7 C12 -1.9(7)
C6 C7 C8 C9 0.3(7)
C12 C7 C8 C9 -179.0(5)
C7 C8 C9 C10 -3.0(7)
C7 C8 C9 C13 178.0(4)
C8 C9 C10 C11 1.2(7)
C13 C9 C10 C11 -179.8(5)
C7 C6 C11 C10 -5.7(7)
N1 C6 C11 C10 179.6(4)
C7 C6 C11 C14 173.0(4)
N1 C6 C11 C14 -1.7(7)
C9 C10 C11 C6 3.0(7)
C9 C10 C11 C14 -175.7(5)
C1 N2 C15 C20 -61.3(5)
C5 N2 C15 C20 98.3(5)
C1 N2 C15 C16 121.3(5)
C5 N2 C15 C16 -79.0(5)
C20 C15 C16 C17 -2.9(7)
N2 C15 C16 C17 174.3(4)
C20 C15 C16 C21 177.0(4)
N2 C15 C16 C21 -5.7(7)
C15 C16 C17 C18 0.0(7)
C21 C16 C17 C18 -179.9(5)
C16 C17 C18 C19 3.1(8)
C16 C17 C18 C22 -174.8(5)
C17 C18 C19 C20 -3.4(7)
C22 C18 C19 C20 174.5(5)
C16 C15 C20 C19 2.6(7)
N2 C15 C20 C19 -174.7(4)
C16 C15 C20 C23 -176.5(4)
N2 C15 C20 C23 6.2(6)
C18 C19 C20 C15 0.6(7)
C18 C19 C20 C23 179.8(4)
Ni1 O1 C23 C20 -39.0(4)
Ni2 O1 C23 C20 80.2(4)
C15 C20 C23 O1 78.5(5)
C19 C20 C23 O1 -100.6(5)
C38 N4 C24 N3 172.4(4)
C28 N4 C24 N3 -21.1(6)
C38 N4 C24 Ni2 -10.4(5)
C28 N4 C24 Ni2 156.1(4)
C29 N3 C24 N4 161.5(4)
C25 N3 C24 N4 -19.4(7)
C29 N3 C24 Ni2 -15.7(6)
C25 N3 C24 Ni2 163.4(4)
O2 Ni2 C24 N4 -98.1(4)
O1 Ni2 C24 N4 -45.5(11)
Br2 Ni2 C24 N4 84.7(3)
Ni1 Ni2 C24 N4 -102.1(3)
O2 Ni2 C24 N3 79.1(4)
O1 Ni2 C24 N3 131.7(9)
Br2 Ni2 C24 N3 -98.2(4)
Ni1 Ni2 C24 N3 75.0(4)
C24 N3 C25 C26 -24.1(8)
C29 N3 C25 C26 155.1(5)
N3 C25 C26 C27 79.4(6)
C25 C26 C27 C28 -38.6(6)
C24 N4 C28 C27 84.5(6)
C38 N4 C28 C27 -108.6(5)
C26 C27 C28 N4 -46.8(6)
C24 N3 C29 C30 -87.7(5)
C25 N3 C29 C30 93.0(5)
C24 N3 C29 C34 96.2(5)
C25 N3 C29 C34 -83.1(5)
C34 C29 C30 C31 -5.1(7)
N3 C29 C30 C31 178.9(4)
C34 C29 C30 C35 174.7(4)
N3 C29 C30 C35 -1.3(7)
C29 C30 C31 C32 1.9(8)
C35 C30 C31 C32 -178.0(5)
C30 C31 C32 C33 1.6(8)
C30 C31 C32 C36 -177.4(5)
C31 C32 C33 C34 -2.0(8)
C36 C32 C33 C34 177.0(6)
C30 C29 C34 C33 4.7(7)
N3 C29 C34 C33 -179.3(4)
C30 C29 C34 C37 -174.3(5)
N3 C29 C34 C37 1.6(7)
C32 C33 C34 C29 -1.0(8)
C32 C33 C34 C37 178.0(5)
C24 N4 C38 C39 -98.2(5)
C28 N4 C38 C39 94.5(5)
C24 N4 C38 C43 84.3(5)
C28 N4 C38 C43 -83.1(5)
C43 C38 C39 C40 -5.7(7)
N4 C38 C39 C40 176.8(4)
C43 C38 C39 C44 173.5(5)
N4 C38 C39 C44 -4.0(7)
C38 C39 C40 C41 0.9(7)
C44 C39 C40 C41 -178.3(5)
C39 C40 C41 C42 3.7(8)
C39 C40 C41 C45 -175.7(5)
C40 C41 C42 C43 -3.7(7)
C45 C41 C42 C43 175.6(5)
C41 C42 C43 C38 -0.8(7)
C41 C42 C43 C46 177.8(5)
C39 C38 C43 C42 5.6(7)
N4 C38 C43 C42 -176.9(4)
C39 C38 C43 C46 -173.0(4)
N4 C38 C43 C46 4.6(7)
